data_7040114
loop_
_publ_author_name
'Schmieder, P.'
'Denysenko, D.'
'Grzywa, M.'
'Magdysyuk, O.'
'Volkmer, D.'

_publ_section_title
;
 A structurally flexible triazolate-based metal-organic framework
 featuring coordinatively unsaturated copper(i) sites.
;
_journal_issue 35
_journal_name_full 'Dalton transactions (Cambridge, England : 2003)'
_journal_page_first 13853
_journal_page_last 13862
_journal_paper_doi 10.1039/c6dt02672a
_journal_volume 45
_journal_year 2016
_chemical_formula_sum 'C61 H70.25 Cu4 N24.25 O4.25'
_chemical_formula_weight 1465.32
_chemical_name_systematic
; 
 ? 
;
_space_group_IT_number 15
_space_group_name_Hall '-C 2yc'
_space_group_name_H-M_alt 'C 1 2/c 1'
_symmetry_cell_setting monoclinic
_symmetry_space_group_name_Hall '-C 2yc'
_symmetry_space_group_name_H-M 'C 1 2/c 1'
_atom_sites_solution_hydrogens geom
_atom_sites_solution_primary direct
_atom_sites_solution_secondary difmap
_audit_creation_method SHELXL-97
_audit_update_record
;
2016-06-06 deposited with the CCDC.
2016-08-02 downloaded from the CCDC.
;
_cell_angle_alpha 90.00
_cell_angle_beta 93.7500(14)
_cell_angle_gamma 90.00
_cell_formula_units_Z 4
_cell_length_a 27.4916(12)
_cell_length_b 23.6639(11)
_cell_length_c 11.0002(5)
_cell_measurement_reflns_used 6779
_cell_measurement_temperature 100(2)
_cell_measurement_theta_max 24.99
_cell_measurement_theta_min 2.22
_cell_volume 7141.0(6)
_computing_cell_refinement 'Bruker SAINT'
_computing_data_collection 'Bruker APEX2'
_computing_data_reduction 'Bruker SAINT'
_computing_molecular_graphics Diamond
_computing_publication_material Word
_computing_structure_refinement 'SHELXL-97 (Sheldrick, 1997)'
_computing_structure_solution 'SHELXS-97 (Sheldrick, 1990)'
_diffrn_ambient_temperature 100(2)
_diffrn_measured_fraction_theta_full 0.996
_diffrn_measured_fraction_theta_max 0.996
_diffrn_measurement_device_type 'Bruker D8 Venture'
_diffrn_measurement_method '\f and \w scans'
_diffrn_radiation_monochromator graphite
_diffrn_radiation_source 'fine-focus sealed tube'
_diffrn_radiation_type MoK\a
_diffrn_radiation_wavelength 0.71073
_diffrn_reflns_av_R_equivalents 0.0867
_diffrn_reflns_av_sigmaI/netI 0.0623
_diffrn_reflns_limit_h_max 32
_diffrn_reflns_limit_h_min -32
_diffrn_reflns_limit_k_max 28
_diffrn_reflns_limit_k_min -28
_diffrn_reflns_limit_l_max 13
_diffrn_reflns_limit_l_min -13
_diffrn_reflns_number 38185
_diffrn_reflns_theta_full 25.09
_diffrn_reflns_theta_max 25.09
_diffrn_reflns_theta_min 2.27
_exptl_absorpt_coefficient_mu 1.237
_exptl_absorpt_correction_T_max 0.7452
_exptl_absorpt_correction_T_min 0.6378
_exptl_absorpt_correction_type multi-scan
_exptl_absorpt_process_details 'SADABS V2012/1 (Bruker AXS Inc.)'
_exptl_crystal_colour orange
_exptl_crystal_density_diffrn 1.363
_exptl_crystal_density_method 'not measured'
_exptl_crystal_description lenticular
_exptl_crystal_F_000 3024
_exptl_crystal_size_max 0.12
_exptl_crystal_size_mid 0.04
_exptl_crystal_size_min 0.03
_platon_squeeze_details
;
17 N,N-dimethylacetamide (DMAc) solvent molecules in the unit cell, 
confirmed by TG and CHN analyses.
;
_refine_diff_density_max 0.734
_refine_diff_density_min -0.829
_refine_diff_density_rms 0.079
_refine_ls_extinction_method none
_refine_ls_goodness_of_fit_ref 1.047
_refine_ls_hydrogen_treatment constr
_refine_ls_matrix_type full
_refine_ls_number_parameters 312
_refine_ls_number_reflns 6325
_refine_ls_number_restraints 0
_refine_ls_restrained_S_all 1.047
_refine_ls_R_factor_all 0.0776
_refine_ls_R_factor_gt 0.0460
_refine_ls_shift/su_max 0.001
_refine_ls_shift/su_mean 0.000
_refine_ls_structure_factor_coef Fsqd
_refine_ls_weighting_details 'calc w=1/[\s^2^(Fo^2^)+(0.0578P)^2^+0.0000P] where P=(Fo^2^+2Fc^2^)/3'
_refine_ls_weighting_scheme calc
_refine_ls_wR_factor_gt 0.1093
_refine_ls_wR_factor_ref 0.1171
_reflns_number_gt 4400
_reflns_number_total 6325
_reflns_threshold_expression >2sigma(I)
_cod_data_source_file c6dt02672a2.cif
_cod_data_source_block CFA8
_cod_depositor_comments 'Adding full bibliography for 7040114--7040116.cif.'
_cod_original_sg_symbol_Hall '-C 2yc '
_cod_original_sg_symbol_H-M 'C 2/c'
_cod_database_code 7040114

loop_
_symmetry_equiv_pos_as_xyz
'x, y, z'
'-x, y, -z+1/2'
'x+1/2, y+1/2, z'
'-x+1/2, y+1/2, -z+1/2'
'-x, -y, -z'
'x, -y, z-1/2'
'-x+1/2, -y+1/2, -z'
'x+1/2, -y+1/2, z-1/2'

loop_
_atom_site_label
_atom_site_type_symbol
_atom_site_fract_x
_atom_site_fract_y
_atom_site_fract_z
_atom_site_U_iso_or_equiv
_atom_site_adp_type
_atom_site_occupancy
_atom_site_symmetry_multiplicity
_atom_site_calc_flag
_atom_site_refinement_flags
Cu1 Cu 0.940821(15) 0.534009(18) 0.52973(4) 0.01623(13) Uani 1 1 d .
N1 N 0.91751(10) 0.49383(11) 0.3847(2) 0.0155(7) Uani 1 1 d .
C1 C 0.87950(13) 0.45702(14) 0.3651(3) 0.0167(8) Uani 1 1 d .
Cu2 Cu 1.0000 0.54057(2) 0.2500 0.01384(16) Uani 1 2 d S
N2 N 0.93959(10) 0.49612(11) 0.2788(3) 0.0166(7) Uani 1 1 d .
C2 C 0.88006(13) 0.43741(15) 0.2433(3) 0.0183(8) Uani 1 1 d .
Cu3 Cu 0.5000 0.12132(3) 0.7500 0.02285(18) Uani 1 2 d S
N3 N 0.91818(10) 0.46423(12) 0.1926(3) 0.0174(7) Uani 1 1 d .
C3 C 0.84583(13) 0.40017(15) 0.1937(3) 0.0223(9) Uani 1 1 d .
H3 H 0.8467 0.3872 0.1121 0.027 Uiso 1 1 calc R
N4 N 0.77250(12) 0.34782(13) 0.2216(3) 0.0291(8) Uani 1 1 d .
C4 C 0.80948(14) 0.38226(16) 0.2693(3) 0.0239(9) Uani 1 1 d .
N5 N 0.77310(11) 0.38423(13) 0.4650(3) 0.0267(8) Uani 1 1 d .
C5 C 0.80943(14) 0.40143(16) 0.3933(3) 0.0240(9) Uani 1 1 d .
N6 N 0.63970(12) 0.22617(14) 0.2852(3) 0.0280(8) Uani 1 1 d .
C6 C 0.84463(13) 0.43926(15) 0.4412(3) 0.0211(9) Uani 1 1 d .
H6 H 0.8446 0.4523 0.5229 0.025 Uiso 1 1 calc R
N7 N 0.64178(12) 0.26204(14) 0.5307(3) 0.0295(8) Uani 1 1 d .
C7 C 0.73735(15) 0.33381(16) 0.2912(3) 0.0281(10) Uani 1 1 d .
N8 N 0.51568(10) 0.09041(11) 0.3973(3) 0.0175(7) Uani 1 1 d .
C8 C 0.69442(15) 0.30169(17) 0.2320(4) 0.0311(10) Uani 1 1 d .
N9 N 0.49702(10) 0.08487(12) 0.5032(3) 0.0178(7) Uani 1 1 d .
C9 C 0.66719(14) 0.26860(16) 0.3259(3) 0.0268(10) Uani 1 1 d .
N10 N 0.51700(10) 0.12025(12) 0.5878(3) 0.0185(7) Uani 1 1 d .
C10 C 0.66833(14) 0.28685(16) 0.4517(4) 0.0285(10) Uani 1 1 d .
C11 C 0.69890(15) 0.33550(17) 0.5023(4) 0.0322(10) Uani 1 1 d .
C12 C 0.73846(14) 0.35189(16) 0.4169(3) 0.0270(10) Uani 1 1 d .
C13 C 0.71078(16) 0.26183(18) 0.1310(4) 0.0404(12) Uani 1 1 d .
H13A H 0.7258 0.2841 0.0683 0.061 Uiso 1 1 calc R
H13B H 0.6824 0.2416 0.0943 0.061 Uiso 1 1 calc R
H13C H 0.7345 0.2346 0.1664 0.061 Uiso 1 1 calc R
C14 C 0.65887(16) 0.34543(19) 0.1756(4) 0.0451(12) Uani 1 1 d .
H14A H 0.6490 0.3712 0.2392 0.068 Uiso 1 1 calc R
H14B H 0.6301 0.3262 0.1384 0.068 Uiso 1 1 calc R
H14C H 0.6748 0.3669 0.1132 0.068 Uiso 1 1 calc R
C15 C 0.72306(16) 0.31964(19) 0.6255(4) 0.0408(12) Uani 1 1 d .
H15A H 0.6980 0.3090 0.6807 0.061 Uiso 1 1 calc R
H15B H 0.7416 0.3520 0.6595 0.061 Uiso 1 1 calc R
H15C H 0.7452 0.2877 0.6160 0.061 Uiso 1 1 calc R
C16 C 0.66587(17) 0.38670(18) 0.5161(5) 0.0475(14) Uani 1 1 d .
H16A H 0.6413 0.3778 0.5739 0.071 Uiso 1 1 calc R
H16B H 0.6496 0.3962 0.4368 0.071 Uiso 1 1 calc R
H16C H 0.6855 0.4189 0.5465 0.071 Uiso 1 1 calc R
C17 C 0.61054(13) 0.19918(16) 0.3672(3) 0.0237(9) Uani 1 1 d .
C18 C 0.58089(13) 0.15606(15) 0.3249(3) 0.0232(9) Uani 1 1 d .
H18 H 0.5806 0.1430 0.2432 0.028 Uiso 1 1 calc R
C19 C 0.55101(12) 0.13253(15) 0.4098(3) 0.0167(8) Uani 1 1 d .
C20 C 0.55155(13) 0.15128(15) 0.5313(3) 0.0208(9) Uani 1 1 d .
C21 C 0.58255(13) 0.19388(15) 0.5760(3) 0.0243(9) Uani 1 1 d .
H21 H 0.5836 0.2058 0.6586 0.029 Uiso 1 1 calc R
C22 C 0.61214(14) 0.21803(16) 0.4915(3) 0.0249(9) Uani 1 1 d .

loop_
_atom_site_aniso_label
_atom_site_aniso_U_11
_atom_site_aniso_U_22
_atom_site_aniso_U_33
_atom_site_aniso_U_23
_atom_site_aniso_U_13
_atom_site_aniso_U_12
Cu1 0.0167(2) 0.0231(2) 0.0095(2) -0.0006(2) 0.00613(18) -0.00198(19)
N1 0.0160(16) 0.0229(16) 0.0082(15) -0.0008(13) 0.0060(13) -0.0022(13)
C1 0.020(2) 0.0202(19) 0.0106(18) 0.0012(15) 0.0086(15) -0.0012(16)
Cu2 0.0122(3) 0.0210(3) 0.0090(3) 0.000 0.0057(2) 0.000
N2 0.0125(16) 0.0202(16) 0.0182(17) 0.0043(13) 0.0084(13) 0.0004(12)
C2 0.020(2) 0.0247(19) 0.0119(19) -0.0018(16) 0.0104(16) -0.0030(16)
Cu3 0.0235(4) 0.0317(4) 0.0145(4) 0.000 0.0093(3) 0.000
N3 0.0185(16) 0.0224(16) 0.0122(16) -0.0048(14) 0.0065(13) -0.0042(13)
C3 0.029(2) 0.024(2) 0.016(2) -0.0054(16) 0.0109(17) -0.0079(17)
N4 0.035(2) 0.0356(19) 0.0172(18) -0.0040(15) 0.0068(16) -0.0190(16)
C4 0.025(2) 0.032(2) 0.016(2) -0.0074(17) 0.0093(17) -0.0082(17)
N5 0.0279(19) 0.0365(19) 0.0173(18) -0.0047(15) 0.0129(15) -0.0145(15)
C5 0.027(2) 0.030(2) 0.016(2) 0.0020(17) 0.0086(17) -0.0066(17)
N6 0.029(2) 0.042(2) 0.0141(17) -0.0073(15) 0.0113(15) -0.0164(16)
C6 0.029(2) 0.0217(19) 0.014(2) -0.0035(16) 0.0105(17) -0.0070(17)
N7 0.029(2) 0.042(2) 0.0186(18) -0.0062(16) 0.0122(15) -0.0197(16)
C7 0.034(2) 0.036(2) 0.016(2) -0.0045(18) 0.0134(19) -0.0186(19)
N8 0.0161(16) 0.0213(16) 0.0158(17) -0.0055(13) 0.0063(13) -0.0035(13)
C8 0.032(2) 0.045(3) 0.017(2) -0.0052(19) 0.0110(19) -0.021(2)
N9 0.0151(16) 0.0220(16) 0.0164(17) -0.0016(13) 0.0020(13) -0.0019(12)
C9 0.029(2) 0.036(2) 0.017(2) -0.0047(18) 0.0126(18) -0.0137(19)
N10 0.0183(17) 0.0271(17) 0.0110(16) -0.0026(14) 0.0067(13) -0.0062(13)
C10 0.031(2) 0.038(2) 0.018(2) -0.0054(18) 0.0123(19) -0.0158(19)
C11 0.037(3) 0.038(2) 0.023(2) -0.0070(19) 0.014(2) -0.021(2)
C12 0.032(2) 0.034(2) 0.017(2) -0.0063(18) 0.0137(18) -0.0139(19)
C13 0.043(3) 0.062(3) 0.018(2) -0.013(2) 0.014(2) -0.036(2)
C14 0.045(3) 0.055(3) 0.036(3) 0.004(2) 0.006(2) -0.021(2)
C15 0.047(3) 0.058(3) 0.018(2) -0.008(2) 0.015(2) -0.036(2)
C16 0.052(3) 0.043(3) 0.051(3) -0.019(2) 0.032(3) -0.022(2)
C17 0.021(2) 0.031(2) 0.020(2) 0.0021(18) 0.0099(17) -0.0075(17)
C18 0.024(2) 0.035(2) 0.012(2) -0.0019(17) 0.0071(17) -0.0069(17)
C19 0.0149(19) 0.026(2) 0.0097(19) -0.0041(16) 0.0038(15) -0.0058(16)
C20 0.020(2) 0.030(2) 0.014(2) -0.0013(16) 0.0106(17) -0.0032(16)
C21 0.028(2) 0.030(2) 0.015(2) -0.0047(17) 0.0040(17) -0.0154(18)
C22 0.025(2) 0.032(2) 0.018(2) -0.0043(17) 0.0050(18) -0.0144(18)

loop_
_atom_type_symbol
_atom_type_description
_atom_type_scat_dispersion_real
_atom_type_scat_dispersion_imag
_atom_type_scat_source
C C 0.0033 0.0016 'International Tables Vol C Tables 4.2.6.8 and 6.1.1.4'
H H 0.0000 0.0000 'International Tables Vol C Tables 4.2.6.8 and 6.1.1.4'
N N 0.0061 0.0033 'International Tables Vol C Tables 4.2.6.8 and 6.1.1.4'
Cu Cu 0.3201 1.2651 'International Tables Vol C Tables 4.2.6.8 and 6.1.1.4'
O O 0.0106 0.0060 'International Tables Vol C Tables 4.2.6.8 and 6.1.1.4'

loop_
_geom_angle_atom_site_label_1
_geom_angle_atom_site_label_2
_geom_angle_atom_site_label_3
_geom_angle
_geom_angle_site_symmetry_1
_geom_angle_site_symmetry_3
N1 Cu1 N3 131.78(12) . 6_566
N1 Cu1 N9 113.25(11) . 3
N3 Cu1 N9 114.92(12) 6_566 3
N2 N1 C1 105.8(3) . .
N2 N1 Cu1 123.4(2) . .
C1 N1 Cu1 130.8(2) . .
N1 C1 C6 130.8(3) . .
N1 C1 C2 107.6(3) . .
C6 C1 C2 121.6(3) . .
N2 Cu2 N2 116.84(15) 2_755 .
N2 Cu2 N8 108.28(11) 2_755 4_655
N2 Cu2 N8 107.21(11) . 4_655
N2 Cu2 N8 107.21(11) 2_755 3
N2 Cu2 N8 108.27(11) . 3
N8 Cu2 N8 108.85(16) 4_655 3
N3 N2 N1 113.1(2) . .
N3 N2 Cu2 121.4(2) . .
N1 N2 Cu2 125.5(2) . .
N3 C2 C3 130.9(3) . .
N3 C2 C1 106.7(3) . .
C3 C2 C1 122.3(3) . .
N10 Cu3 N10 178.45(18) . 2_656
N2 N3 C2 106.7(3) . .
N2 N3 Cu1 119.8(2) . 6_565
C2 N3 Cu1 133.3(2) . 6_565
C2 C3 C4 116.9(3) . .
C7 N4 C4 118.6(3) . .
N4 C4 C3 119.2(3) . .
N4 C4 C5 120.0(3) . .
C3 C4 C5 120.7(3) . .
C12 N5 C5 118.6(3) . .
N5 C5 C6 119.1(3) . .
N5 C5 C4 119.8(3) . .
C6 C5 C4 121.1(3) . .
C9 N6 C17 118.0(3) . .
C1 C6 C5 117.3(3) . .
C10 N7 C22 118.4(3) . .
N4 C7 C12 120.8(3) . .
N4 C7 C8 117.3(3) . .
C12 C7 C8 121.8(3) . .
N9 N8 C19 107.1(3) . .
N9 N8 Cu2 125.3(2) . 3_445
C19 N8 Cu2 127.3(2) . 3_445
C7 C8 C14 107.1(3) . .
C7 C8 C9 111.6(3) . .
C14 C8 C9 107.0(3) . .
C7 C8 C13 111.1(3) . .
C14 C8 C13 109.3(4) . .
C9 C8 C13 110.5(3) . .
N8 N9 N10 112.8(3) . .
N8 N9 Cu1 122.9(2) . 3_445
N10 N9 Cu1 124.1(2) . 3_445
N6 C9 C10 121.8(3) . .
N6 C9 C8 117.2(3) . .
C10 C9 C8 120.8(3) . .
N9 N10 C20 106.4(3) . .
N9 N10 Cu3 123.5(2) . .
C20 N10 Cu3 130.1(2) . .
N7 C10 C9 121.5(3) . .
N7 C10 C11 114.7(3) . .
C9 C10 C11 123.8(3) . .
C10 C11 C15 109.9(3) . .
C10 C11 C16 108.7(4) . .
C15 C11 C16 109.6(4) . .
C10 C11 C12 111.6(3) . .
C15 C11 C12 108.9(3) . .
C16 C11 C12 108.1(3) . .
N5 C12 C7 122.0(3) . .
N5 C12 C11 115.4(3) . .
C7 C12 C11 122.7(3) . .
C18 C17 N6 118.3(3) . .
C18 C17 C22 122.4(3) . .
N6 C17 C22 119.3(3) . .
C17 C18 C19 115.6(3) . .
N8 C19 C18 130.9(3) . .
N8 C19 C20 106.5(3) . .
C18 C19 C20 122.6(3) . .
N10 C20 C21 130.6(3) . .
N10 C20 C19 107.2(3) . .
C21 C20 C19 122.2(3) . .
C20 C21 C22 115.6(3) . .
N7 C22 C21 117.4(3) . .
N7 C22 C17 121.0(3) . .
C21 C22 C17 121.6(3) . .

loop_
_geom_bond_atom_site_label_1
_geom_bond_atom_site_label_2
_geom_bond_distance
_geom_bond_site_symmetry_2
Cu1 N1 1.931(3) .
Cu1 N3 1.935(3) 6_566
Cu1 N9 1.995(3) 3
N1 N2 1.349(4) .
N1 C1 1.367(4) .
C1 C6 1.379(5) .
C1 C2 1.419(5) .
Cu2 N2 2.008(3) 2_755
Cu2 N2 2.008(3) .
Cu2 N8 2.027(3) 4_655
Cu2 N8 2.027(3) 3
N2 N3 1.320(4) .
C2 N3 1.374(4) .
C2 C3 1.376(5) .
Cu3 N10 1.874(3) .
Cu3 N10 1.874(3) 2_656
N3 Cu1 1.935(3) 6_565
C3 C4 1.406(5) .
N4 C7 1.314(4) .
N4 C4 1.380(5) .
C4 C5 1.438(5) .
N5 C12 1.306(5) .
N5 C5 1.374(4) .
C5 C6 1.396(5) .
N6 C9 1.317(5) .
N6 C17 1.399(4) .
N7 C10 1.310(4) .
N7 C22 1.374(5) .
C7 C12 1.447(5) .
C7 C8 1.514(5) .
N8 N9 1.310(4) .
N8 C19 1.392(4) .
N8 Cu2 2.027(3) 3_445
C8 C14 1.527(6) .
C8 C9 1.530(5) .
C8 C13 1.546(5) .
N9 N10 1.342(4) .
N9 Cu1 1.995(3) 3_445
C9 C10 1.449(5) .
N10 C20 1.380(4) .
C10 C11 1.510(5) .
C11 C15 1.517(6) .
C11 C16 1.528(6) .
C11 C12 1.532(5) .
C17 C18 1.368(5) .
C17 C22 1.436(5) .
C18 C19 1.399(5) .
C19 C20 1.407(5) .
C20 C21 1.389(5) .
C21 C22 1.397(5) .

loop_
_platon_squeeze_void_nr
_platon_squeeze_void_average_x
_platon_squeeze_void_average_y
_platon_squeeze_void_average_z
_platon_squeeze_void_volume
_platon_squeeze_void_count_electrons
_platon_squeeze_void_content
1 -0.020 0.011 -0.028 3665 814 ' '
